data_7217895
loop_
_publ_author_name
'Cao, Deng-Ke'
'Wei, Ruo-Hong'
'Gu, Yan-Wei'
'Zhao, Yue'
'Ward, Mike D.'

_publ_section_title
;
 A mononuclear Dy(III) complex incoporating dithienylethene unit:
 crystalline-phase photochromism, magnetic and luminescent properties
;
_journal_name_full 'RSC Adv.'
_journal_paper_doi 10.1039/C4RA05312E
_journal_year 2014
_chemical_formula_sum 'C66 H65 Dy F18 N4 O13 P2 S4'
_chemical_formula_weight 1816.90
_chemical_name_systematic
; 
 ? 
;
_space_group_IT_number 14
_symmetry_cell_setting monoclinic
_symmetry_space_group_name_Hall '-P 2yn'
_symmetry_space_group_name_H-M 'P 1 21/n 1'
_atom_sites_solution_hydrogens geom
_atom_sites_solution_primary direct
_atom_sites_solution_secondary difmap
_audit_creation_method SHELXL-97
_cell_angle_alpha 90.00
_cell_angle_beta 93.778(3)
_cell_angle_gamma 90.00
_cell_formula_units_Z 4
_cell_length_a 11.5262(18)
_cell_length_b 19.1764(16)
_cell_length_c 36.1485(12)
_cell_measurement_reflns_used 9613
_cell_measurement_temperature 173(2)
_cell_measurement_theta_max 23.406
_cell_measurement_theta_min 2.171
_cell_volume 7972.6(14)
_computing_cell_refinement SMART
_computing_data_collection 'SMART (Bruker, 2000)'
_computing_data_reduction 'SAINT (Bruker, 2000)'
_computing_molecular_graphics SHELXTL
_computing_publication_material SHELXTL
_computing_structure_refinement SHELXTL
_computing_structure_solution 'SHELXTL (Bruker, 2000)'
_diffrn_ambient_temperature 173(2)
_diffrn_measured_fraction_theta_full 0.998
_diffrn_measured_fraction_theta_max 0.998
_diffrn_measurement_device_type 'Bruker Smart Aepex CCD area detector'
_diffrn_measurement_method 'phi and omega scans'
_diffrn_radiation_monochromator graphite
_diffrn_radiation_source 'fine-focus sealed tube'
_diffrn_radiation_type MoK\a
_diffrn_radiation_wavelength 0.71073
_diffrn_reflns_av_R_equivalents 0.0667
_diffrn_reflns_av_sigmaI/netI 0.0767
_diffrn_reflns_limit_h_max 14
_diffrn_reflns_limit_h_min -14
_diffrn_reflns_limit_k_max 23
_diffrn_reflns_limit_k_min -23
_diffrn_reflns_limit_l_max 31
_diffrn_reflns_limit_l_min -44
_diffrn_reflns_number 63623
_diffrn_reflns_theta_full 26.00
_diffrn_reflns_theta_max 26.00
_diffrn_reflns_theta_min 1.20
_exptl_absorpt_coefficient_mu 1.183
_exptl_absorpt_correction_T_max 0.837
_exptl_absorpt_correction_T_min 0.753
_exptl_absorpt_correction_type multi-scan
_exptl_absorpt_process_details 'SADABS; Bruker, 2000'
_exptl_crystal_colour 'pale yellow'
_exptl_crystal_density_diffrn 1.514
_exptl_crystal_density_method 'not measured'
_exptl_crystal_description needlelike
_exptl_crystal_F_000 3660
_exptl_crystal_size_max 0.30
_exptl_crystal_size_mid 0.20
_exptl_crystal_size_min 0.15
_refine_diff_density_max 0.493
_refine_diff_density_min -1.174
_refine_diff_density_rms 0.087
_refine_ls_extinction_method none
_refine_ls_goodness_of_fit_ref 1.015
_refine_ls_hydrogen_treatment constr
_refine_ls_matrix_type full
_refine_ls_number_parameters 987
_refine_ls_number_reflns 15645
_refine_ls_number_restraints 0
_refine_ls_restrained_S_all 1.015
_refine_ls_R_factor_all 0.0850
_refine_ls_R_factor_gt 0.0586
_refine_ls_shift/su_max 0.000
_refine_ls_shift/su_mean 0.000
_refine_ls_structure_factor_coef Fsqd
_refine_ls_weighting_details 'calc w=1/[\s^2^(Fo^2^)+(0.0700P)^2^+1.9900P] where P=(Fo^2^+2Fc^2^)/3'
_refine_ls_weighting_scheme calc
_refine_ls_wR_factor_gt 0.1283
_refine_ls_wR_factor_ref 0.1351
_reflns_number_gt 11342
_reflns_number_total 15645
_reflns_threshold_expression >2sigma(I)
_cod_data_source_file c4ra05312e2.cif
_cod_data_source_block dy
_cod_depositor_comments
;
The following automatic conversions were performed:

'_symmetry_cell_setting' value 'Monoclinic' changed to 'monoclinic'
according to
/usr/data/users/saulius/crontab/automatic-downloads/rss-feeds/RSC/lib/dictionaries/cif_core.dic
dictionary named 'cif_core.dic' version 2.4.2 from 2011-04-26.

Automatic conversion script
Id: cif_fix_values 2281 2013-09-26 08:29:07Z andrius 
;
_cod_original_sg_symbol_H-M 'P2(1)/n  '
_cod_database_code 7217895

loop_
_symmetry_equiv_pos_as_xyz
'x, y, z'
'-x+1/2, y+1/2, -z+1/2'
'-x, -y, -z'
'x-1/2, -y-1/2, z-1/2'

loop_
_atom_site_label
_atom_site_type_symbol
_atom_site_fract_x
_atom_site_fract_y
_atom_site_fract_z
_atom_site_U_iso_or_equiv
_atom_site_adp_type
_atom_site_occupancy
_atom_site_symmetry_multiplicity
_atom_site_calc_flag
_atom_site_refinement_flags
Dy1 Dy 0.27623(2) 0.275018(12) 0.566786(7) 0.03842(8) Uani 1 1 d .
P1 P 0.05774(11) 0.32641(7) 0.49088(4) 0.0411(3) Uani 1 1 d .
P2 P 0.55807(11) 0.17991(7) 0.58449(4) 0.0378(3) Uani 1 1 d .
S1 S -0.11549(11) -0.01500(7) 0.22417(4) 0.0443(3) Uani 1 1 d .
S2 S 0.41323(11) -0.02851(7) 0.26492(4) 0.0454(3) Uani 1 1 d .
S3 S 0.15048(11) -0.35079(7) 0.67171(4) 0.0426(3) Uani 1 1 d .
S4 S 0.67254(11) -0.38269(7) 0.70512(4) 0.0410(3) Uani 1 1 d .
F1 F 0.1424(3) 0.51182(17) 0.63155(9) 0.0535(8) Uani 1 1 d .
F2 F -0.0174(3) 0.45495(16) 0.63339(9) 0.0497(8) Uani 1 1 d .
F3 F 0.0503(3) 0.47251(15) 0.58107(9) 0.0467(7) Uani 1 1 d .
F4 F 0.3865(3) 0.23893(15) 0.69939(8) 0.0449(7) Uani 1 1 d .
F5 F 0.2115(3) 0.25190(16) 0.71018(9) 0.0472(7) Uani 1 1 d .
F6 F 0.3151(3) 0.33630(15) 0.72249(8) 0.0457(7) Uani 1 1 d .
F7 F 0.4897(3) 0.49479(16) 0.60941(9) 0.0491(8) Uani 1 1 d .
F8 F 0.6024(2) 0.41439(15) 0.62530(8) 0.0453(7) Uani 1 1 d .
F9 F 0.6409(3) 0.47937(15) 0.58032(9) 0.0470(7) Uani 1 1 d .
F10 F 0.6021(3) 0.37543(17) 0.46946(9) 0.0514(8) Uani 1 1 d .
F11 F 0.4226(3) 0.37058(16) 0.44792(8) 0.0469(7) Uani 1 1 d .
F12 F 0.5082(3) 0.27227(15) 0.45951(9) 0.0494(7) Uani 1 1 d .
F13 F 0.2224(3) 0.10264(16) 0.45813(10) 0.0534(8) Uani 1 1 d .
F14 F 0.1028(3) 0.03534(16) 0.48456(9) 0.0502(8) Uani 1 1 d .
F15 F 0.2819(3) 0.01916(16) 0.49546(9) 0.0523(8) Uani 1 1 d .
F16 F -0.1108(3) 0.13703(16) 0.60736(9) 0.0488(8) Uani 1 1 d .
F17 F 0.0401(3) 0.16526(17) 0.64143(9) 0.0518(8) Uani 1 1 d .
F18 F 0.0105(3) 0.06392(16) 0.62369(9) 0.0497(8) Uani 1 1 d .
O1 O 0.1359(3) 0.29972(18) 0.52125(10) 0.0432(8) Uani 1 1 d .
O2 O -0.0719(3) 0.33334(18) 0.49780(11) 0.0441(9) Uani 1 1 d .
O3 O 0.0859(3) 0.40362(19) 0.47985(11) 0.0501(9) Uani 1 1 d .
O4 O 0.4492(3) 0.21868(18) 0.58067(10) 0.0422(8) Uani 1 1 d .
O5 O 0.6238(3) 0.17510(17) 0.54821(10) 0.0395(8) Uani 1 1 d .
O6 O 0.6530(3) 0.21664(17) 0.61049(10) 0.0415(8) Uani 1 1 d .
O7 O 0.1639(3) 0.36599(18) 0.58818(10) 0.0406(8) Uani 1 1 d .
O8 O 0.2978(3) 0.26898(16) 0.63189(9) 0.0363(7) Uani 1 1 d .
O9 O 0.4068(3) 0.36848(18) 0.58371(10) 0.0393(8) Uani 1 1 d .
O10 O 0.3748(3) 0.30728(18) 0.51440(10) 0.0393(8) Uani 1 1 d .
O11 O 0.2686(3) 0.17067(18) 0.53042(10) 0.0424(8) Uani 1 1 d .
O12 O 0.1300(3) 0.20288(19) 0.58757(10) 0.0422(8) Uani 1 1 d .
O13 O 0.1728(3) 0.92067(19) 0.62714(10) 0.0423(8) Uani 1 1 d .
H13 H 0.2219 0.8907 0.6323 0.063 Uiso 1 1 calc R
N1 N 0.0144(3) 0.1147(2) 0.33682(13) 0.0402(10) Uani 1 1 d .
H1 H -0.0578 0.1165 0.3414 0.048 Uiso 1 1 calc R
N2 N 0.2029(3) 0.1322(2) 0.34068(12) 0.0389(9) Uani 1 1 d .
N3 N 0.3745(4) -0.1374(2) 0.64808(12) 0.0437(10) Uani 1 1 d .
N4 N 0.5594(3) -0.1623(2) 0.64407(12) 0.0394(9) Uani 1 1 d .
H4D H 0.6349 -0.1578 0.6396 0.047 Uiso 1 1 d R
C1 C -0.1226(5) 0.2864(3) 0.51898(18) 0.0510(15) Uani 1 1 d .
H1A H -0.0695 0.2481 0.5246 0.061 Uiso 1 1 calc R
H1B H -0.1915 0.2678 0.5056 0.061 Uiso 1 1 calc R
C2 C -0.1561(5) 0.3197(3) 0.55471(15) 0.0498(14) Uani 1 1 d .
H2A H -0.0883 0.3396 0.5675 0.075 Uiso 1 1 calc R
H2B H -0.1886 0.2850 0.5701 0.075 Uiso 1 1 calc R
H2C H -0.2125 0.3557 0.5492 0.075 Uiso 1 1 calc R
C3 C 0.1662(5) 0.4377(3) 0.50290(19) 0.0558(15) Uani 1 1 d .
H3A H 0.2330 0.4074 0.5072 0.067 Uiso 1 1 calc R
H3B H 0.1328 0.4444 0.5266 0.067 Uiso 1 1 calc R
C4 C 0.2092(5) 0.5077(3) 0.49024(18) 0.0536(15) Uani 1 1 d .
H4A H 0.2501 0.5016 0.4682 0.080 Uiso 1 1 calc R
H4B H 0.2608 0.5275 0.5094 0.080 Uiso 1 1 calc R
H4C H 0.1443 0.5383 0.4851 0.080 Uiso 1 1 calc R
C5 C 0.0700(4) 0.2750(3) 0.45105(14) 0.0406(11) Uani 1 1 d .
C6 C -0.0244(4) 0.2675(3) 0.42416(13) 0.0369(10) Uani 1 1 d .
H6 H -0.0943 0.2903 0.4272 0.044 Uiso 1 1 calc R
C7 C -0.0119(4) 0.2260(3) 0.39342(16) 0.0405(11) Uani 1 1 d .
H7 H -0.0745 0.2203 0.3761 0.049 Uiso 1 1 calc R
C8 C 0.0925(4) 0.1928(3) 0.38796(16) 0.0427(12) Uani 1 1 d .
C9 C 0.1843(4) 0.2004(3) 0.41438(14) 0.0379(11) Uani 1 1 d .
H9 H 0.2544 0.1779 0.4111 0.046 Uiso 1 1 calc R
C10 C 0.1731(4) 0.2419(2) 0.44621(15) 0.0374(11) Uani 1 1 d .
H10 H 0.2353 0.2468 0.4638 0.045 Uiso 1 1 calc R
C11 C 0.1045(5) 0.1482(3) 0.35596(15) 0.0438(12) Uani 1 1 d .
C12 C 0.0601(4) 0.0781(3) 0.30929(15) 0.0405(11) Uani 1 1 d .
C13 C 0.1788(4) 0.0882(3) 0.31121(15) 0.0379(11) Uani 1 1 d .
C14 C 0.0768(4) 0.0719(3) 0.22003(16) 0.0431(12) Uani 1 1 d .
H14A H 0.1133 0.1104 0.2332 0.065 Uiso 1 1 calc R
H14B H 0.0357 0.0887 0.1979 0.065 Uiso 1 1 calc R
H14C H 0.1351 0.0391 0.2136 0.065 Uiso 1 1 calc R
C15 C -0.0100(4) 0.0356(2) 0.24500(15) 0.0372(11) Uani 1 1 d .
C16 C -0.0142(4) 0.0375(3) 0.28243(15) 0.0394(11) Uani 1 1 d .
C17 C -0.1095(4) -0.0030(2) 0.29458(16) 0.0420(12) Uani 1 1 d .
H17 H -0.1273 -0.0062 0.3192 0.050 Uiso 1 1 calc R
C18 C -0.1727(4) -0.0371(3) 0.26560(15) 0.0403(11) Uani 1 1 d .
C19 C -0.2782(4) -0.0834(3) 0.26775(16) 0.0409(11) Uani 1 1 d .
H19A H -0.2822 -0.1002 0.2927 0.061 Uiso 1 1 calc R
H19B H -0.2722 -0.1223 0.2512 0.061 Uiso 1 1 calc R
H19C H -0.3472 -0.0572 0.2607 0.061 Uiso 1 1 calc R
C20 C 0.2188(4) -0.0718(3) 0.30333(15) 0.0399(11) Uani 1 1 d .
H20A H 0.2507 -0.0830 0.3278 0.060 Uiso 1 1 calc R
H20B H 0.2232 -0.1120 0.2876 0.060 Uiso 1 1 calc R
H20C H 0.1390 -0.0581 0.3044 0.060 Uiso 1 1 calc R
C21 C 0.2886(4) -0.0114(3) 0.28744(15) 0.0396(11) Uani 1 1 d .
C22 C 0.2722(4) 0.0581(3) 0.29108(15) 0.0395(12) Uani 1 1 d .
C23 C 0.3608(4) 0.0977(3) 0.27508(14) 0.0381(11) Uani 1 1 d .
H23 H 0.3618 0.1462 0.2745 0.046 Uiso 1 1 calc R
C24 C 0.4426(4) 0.0579(3) 0.26094(14) 0.0399(11) Uani 1 1 d .
C25 C 0.5540(4) 0.0818(3) 0.24311(16) 0.0481(13) Uani 1 1 d .
H25A H 0.5353 0.1188 0.2258 0.072 Uiso 1 1 calc R
H25B H 0.5865 0.0433 0.2303 0.072 Uiso 1 1 calc R
H25C H 0.6096 0.0982 0.2621 0.072 Uiso 1 1 calc R
C26 C 0.5675(4) 0.1466(3) 0.51779(16) 0.0427(12) Uani 1 1 d .
H26A H 0.4990 0.1736 0.5100 0.051 Uiso 1 1 calc R
H26B H 0.5442 0.0990 0.5226 0.051 Uiso 1 1 calc R
C27 C 0.6566(5) 0.1488(3) 0.48850(15) 0.0472(13) Uani 1 1 d .
H27A H 0.6512 0.1927 0.4757 0.071 Uiso 1 1 calc R
H27B H 0.6415 0.1116 0.4711 0.071 Uiso 1 1 calc R
H27C H 0.7333 0.1436 0.5002 0.071 Uiso 1 1 calc R
C28 C 0.6264(5) 0.2376(3) 0.64401(15) 0.0423(12) Uani 1 1 d .
H28A H 0.5989 0.1984 0.6580 0.051 Uiso 1 1 calc R
H28B H 0.5650 0.2723 0.6418 0.051 Uiso 1 1 calc R
C29 C 0.7347(5) 0.2687(3) 0.66409(18) 0.0536(14) Uani 1 1 d .
H29A H 0.7855 0.2318 0.6730 0.080 Uiso 1 1 calc R
H29B H 0.7126 0.2963 0.6847 0.080 Uiso 1 1 calc R
H29C H 0.7742 0.2977 0.6473 0.080 Uiso 1 1 calc R
C30 C 0.5377(4) 0.0930(3) 0.60145(15) 0.0391(11) Uani 1 1 d .
C31 C 0.6165(4) 0.0426(3) 0.59672(14) 0.0383(11) Uani 1 1 d .
H31 H 0.6846 0.0532 0.5854 0.046 Uiso 1 1 calc R
C32 C 0.5972(4) -0.0249(2) 0.60850(17) 0.0435(13) Uani 1 1 d .
H32 H 0.6525 -0.0590 0.6047 0.052 Uiso 1 1 calc R
C33 C 0.4984(4) -0.0428(3) 0.62568(14) 0.0384(11) Uani 1 1 d .
C34 C 0.4171(4) 0.0109(3) 0.63186(15) 0.0416(12) Uani 1 1 d .
H34 H 0.3515 0.0013 0.6446 0.050 Uiso 1 1 calc R
C35 C 0.4358(4) 0.0786(3) 0.61873(15) 0.0416(12) Uani 1 1 d .
H35 H 0.3809 0.1134 0.6215 0.050 Uiso 1 1 calc R
C36 C 0.4771(4) -0.1120(3) 0.63871(15) 0.0420(12) Uani 1 1 d .
C37 C 0.5091(5) -0.2201(3) 0.65730(16) 0.0435(12) Uani 1 1 d .
C38 C 0.3941(4) -0.2073(2) 0.65939(15) 0.0369(11) Uani 1 1 d .
C39 C 0.3490(5) -0.3607(3) 0.63140(16) 0.0465(13) Uani 1 1 d .
H39A H 0.3879 -0.3315 0.6145 0.070 Uiso 1 1 calc R
H39B H 0.2996 -0.3931 0.6176 0.070 Uiso 1 1 calc R
H39C H 0.4057 -0.3859 0.6468 0.070 Uiso 1 1 calc R
C40 C 0.2763(4) -0.3159(3) 0.65552(14) 0.0401(11) Uani 1 1 d .
C41 C 0.2922(4) -0.2511(3) 0.66933(14) 0.0385(11) Uani 1 1 d .
C42 C 0.2035(4) -0.2269(3) 0.69119(15) 0.0390(11) Uani 1 1 d .
H42 H 0.2028 -0.1825 0.7016 0.047 Uiso 1 1 calc R
C43 C 0.1201(4) -0.2748(3) 0.69541(15) 0.0419(12) Uani 1 1 d .
C44 C 0.0109(4) -0.2694(3) 0.71543(14) 0.0409(11) Uani 1 1 d .
H44A H 0.0178 -0.2317 0.7329 0.061 Uiso 1 1 calc R
H44B H -0.0015 -0.3123 0.7283 0.061 Uiso 1 1 calc R
H44C H -0.0538 -0.2609 0.6979 0.061 Uiso 1 1 calc R
C45 C 0.5005(4) -0.2987(3) 0.73490(15) 0.0404(12) Uani 1 1 d .
H45A H 0.5416 -0.2662 0.7512 0.061 Uiso 1 1 calc R
H45B H 0.4863 -0.3409 0.7481 0.061 Uiso 1 1 calc R
H45C H 0.4277 -0.2786 0.7259 0.061 Uiso 1 1 calc R
C46 C 0.5730(4) -0.3149(2) 0.70239(15) 0.0397(11) Uani 1 1 d .
C47 C 0.5802(5) -0.2804(3) 0.66900(15) 0.0442(12) Uani 1 1 d .
C48 C 0.6649(4) -0.3114(3) 0.64568(14) 0.0384(11) Uani 1 1 d .
H48 H 0.6779 -0.2956 0.6220 0.046 Uiso 1 1 calc R
C49 C 0.7227(4) -0.3661(3) 0.66234(15) 0.0406(11) Uani 1 1 d .
C50 C 0.8155(4) -0.4096(3) 0.64604(15) 0.0427(12) Uani 1 1 d .
H50A H 0.8179 -0.3991 0.6201 0.064 Uiso 1 1 calc R
H50B H 0.7982 -0.4581 0.6491 0.064 Uiso 1 1 calc R
H50C H 0.8896 -0.3992 0.6585 0.064 Uiso 1 1 calc R
C51 C 0.0814(4) 0.4601(3) 0.61661(15) 0.0393(11) Uani 1 1 d .
C52 C 0.1557(4) 0.3933(3) 0.62021(16) 0.0439(12) Uani 1 1 d .
C53 C 0.2012(4) 0.3711(2) 0.65312(15) 0.0360(10) Uani 1 1 d .
H53 H 0.1887 0.3978 0.6740 0.043 Uiso 1 1 calc R
C54 C 0.2661(4) 0.3104(3) 0.65783(14) 0.0371(11) Uani 1 1 d .
C55 C 0.2998(4) 0.2869(2) 0.69642(15) 0.0383(11) Uani 1 1 d .
C56 C 0.5540(5) 0.4472(3) 0.59535(15) 0.0411(11) Uani 1 1 d .
C57 C 0.4834(4) 0.3970(2) 0.57013(14) 0.0367(11) Uani 1 1 d .
C58 C 0.5227(5) 0.3904(3) 0.53379(16) 0.0440(12) Uani 1 1 d .
H58 H 0.5879 0.4146 0.5270 0.053 Uiso 1 1 calc R
C59 C 0.4599(4) 0.3459(2) 0.50817(14) 0.0359(11) Uani 1 1 d .
C60 C 0.5041(4) 0.3392(3) 0.46937(14) 0.0390(11) Uani 1 1 d .
C61 C 0.2006(5) 0.0680(3) 0.49060(17) 0.0482(13) Uani 1 1 d .
C62 C 0.2006(5) 0.1164(3) 0.52443(15) 0.0444(12) Uani 1 1 d .
C63 C 0.1047(4) 0.1069(3) 0.54750(14) 0.0400(12) Uani 1 1 d .
H63 H 0.0549 0.0700 0.5411 0.048 Uiso 1 1 calc R
C64 C 0.0770(4) 0.1458(3) 0.57821(15) 0.0415(11) Uani 1 1 d .
C65 C 0.0038(5) 0.1287(3) 0.61100(18) 0.0515(14) Uani 1 1 d .
C66 C 0.1545(5) 0.9261(3) 0.58745(15) 0.0463(13) Uani 1 1 d .
H66A H 0.1290 0.9725 0.5810 0.069 Uiso 1 1 calc R
H66B H 0.0964 0.8931 0.5787 0.069 Uiso 1 1 calc R
H66C H 0.2260 0.9165 0.5762 0.069 Uiso 1 1 calc R

loop_
_atom_site_aniso_label
_atom_site_aniso_U_11
_atom_site_aniso_U_22
_atom_site_aniso_U_33
_atom_site_aniso_U_23
_atom_site_aniso_U_13
_atom_site_aniso_U_12
Dy1 0.04000(13) 0.04063(14) 0.03371(13) -0.00214(10) -0.00461(9) 0.00371(10)
P1 0.0407(7) 0.0441(7) 0.0370(7) -0.0012(6) -0.0092(6) 0.0127(5)
P2 0.0375(6) 0.0401(7) 0.0373(7) 0.0050(6) 0.0135(5) 0.0032(5)
S1 0.0415(7) 0.0440(7) 0.0458(7) -0.0040(6) -0.0082(6) -0.0123(5)
S2 0.0418(7) 0.0466(7) 0.0497(8) -0.0066(6) 0.0181(6) 0.0010(5)
S3 0.0385(6) 0.0420(7) 0.0456(7) 0.0018(6) -0.0113(5) 0.0002(5)
S4 0.0385(6) 0.0429(7) 0.0420(7) 0.0119(6) 0.0067(5) 0.0123(5)
F1 0.0483(17) 0.0601(19) 0.0502(19) -0.0172(16) -0.0095(15) 0.0088(14)
F2 0.0558(18) 0.0460(17) 0.0459(18) 0.0072(14) -0.0083(15) 0.0121(14)
F3 0.0484(16) 0.0494(17) 0.0425(18) -0.0050(14) 0.0041(14) -0.0104(13)
F4 0.0461(16) 0.0470(16) 0.0396(16) 0.0120(13) -0.0124(13) 0.0062(13)
F5 0.0514(17) 0.0428(16) 0.0479(18) 0.0169(14) 0.0057(14) -0.0128(13)
F6 0.0485(16) 0.0479(17) 0.0388(16) -0.0088(14) -0.0121(13) 0.0023(13)
F7 0.0451(16) 0.0530(18) 0.0479(18) -0.0175(15) -0.0074(14) 0.0108(13)
F8 0.0446(16) 0.0471(16) 0.0424(17) -0.0106(14) -0.0128(13) -0.0107(13)
F9 0.0475(16) 0.0450(16) 0.0499(19) -0.0119(14) 0.0152(14) -0.0077(13)
F10 0.0505(17) 0.0571(18) 0.0461(18) -0.0159(15) -0.0007(14) -0.0199(14)
F11 0.0476(16) 0.0541(18) 0.0390(16) 0.0130(14) 0.0038(13) 0.0124(13)
F12 0.0568(18) 0.0431(17) 0.0500(19) 0.0003(14) 0.0169(15) -0.0069(13)
F13 0.0536(18) 0.0515(18) 0.057(2) -0.0161(16) 0.0191(16) -0.0162(14)
F14 0.0463(17) 0.0567(19) 0.0496(19) -0.0207(15) 0.0186(14) -0.0161(14)
F15 0.0538(18) 0.0506(18) 0.055(2) 0.0080(15) 0.0208(16) -0.0139(15)
F16 0.0492(17) 0.0502(17) 0.0490(18) 0.0099(14) 0.0181(14) 0.0197(13)
F17 0.0597(19) 0.0548(18) 0.0427(18) 0.0139(15) 0.0167(15) 0.0134(15)
F18 0.0486(17) 0.0538(18) 0.0487(19) 0.0161(15) 0.0185(14) 0.0143(14)
O1 0.0424(19) 0.0398(18) 0.046(2) 0.0067(16) -0.0111(16) 0.0014(15)
O2 0.048(2) 0.0380(19) 0.046(2) -0.0137(17) -0.0005(16) 0.0145(15)
O3 0.048(2) 0.046(2) 0.054(2) 0.0070(18) -0.0087(18) 0.0174(16)
O4 0.0428(19) 0.0419(19) 0.042(2) -0.0055(16) 0.0045(16) 0.0123(15)
O5 0.0419(18) 0.0382(18) 0.0395(19) 0.0094(16) 0.0113(15) 0.0119(14)
O6 0.0439(19) 0.0374(18) 0.044(2) 0.0075(16) 0.0091(16) -0.0083(14)
O7 0.0358(18) 0.045(2) 0.041(2) 0.0133(17) 0.0001(15) 0.0138(14)
O8 0.0346(17) 0.0377(18) 0.0365(18) -0.0055(15) 0.0020(14) 0.0114(13)
O9 0.0415(19) 0.0401(18) 0.0365(19) -0.0058(15) 0.0047(15) 0.0073(15)
O10 0.0412(18) 0.0417(19) 0.0336(18) -0.0089(15) -0.0091(15) 0.0044(15)
O11 0.054(2) 0.0381(18) 0.0334(18) 0.0031(15) -0.0091(16) 0.0020(15)
O12 0.0393(18) 0.047(2) 0.0382(19) -0.0022(16) -0.0142(15) -0.0070(15)
O13 0.0364(18) 0.051(2) 0.040(2) -0.0118(17) 0.0109(15) -0.0035(15)
N1 0.030(2) 0.042(2) 0.050(3) 0.0012(19) 0.0101(19) 0.0115(17)
N2 0.037(2) 0.043(2) 0.036(2) 0.0060(19) -0.0093(18) 0.0167(17)
N3 0.046(2) 0.045(2) 0.038(2) 0.020(2) -0.0063(19) 0.0082(19)
N4 0.034(2) 0.050(2) 0.033(2) 0.0014(19) -0.0049(17) -0.0040(18)
C1 0.041(3) 0.043(3) 0.067(4) 0.011(3) -0.018(3) 0.022(2)
C2 0.057(3) 0.047(3) 0.043(3) 0.020(3) -0.017(3) -0.016(2)
C3 0.048(3) 0.063(4) 0.056(4) 0.004(3) -0.005(3) 0.010(3)
C4 0.055(3) 0.043(3) 0.061(4) -0.009(3) -0.010(3) 0.020(2)
C5 0.043(3) 0.045(3) 0.033(3) 0.005(2) 0.005(2) 0.012(2)
C6 0.035(2) 0.049(3) 0.027(2) 0.005(2) 0.0073(19) -0.005(2)
C7 0.029(2) 0.044(3) 0.049(3) -0.011(2) 0.006(2) -0.0060(19)
C8 0.042(3) 0.041(3) 0.046(3) -0.003(2) 0.005(2) 0.002(2)
C9 0.025(2) 0.047(3) 0.043(3) -0.001(2) 0.007(2) 0.0090(19)
C10 0.041(3) 0.034(2) 0.039(3) 0.005(2) 0.014(2) -0.0097(19)
C11 0.047(3) 0.052(3) 0.032(3) -0.001(2) -0.001(2) 0.008(2)
C12 0.030(2) 0.050(3) 0.041(3) -0.001(2) -0.005(2) 0.010(2)
C13 0.037(2) 0.037(2) 0.041(3) 0.008(2) 0.009(2) -0.003(2)
C14 0.035(2) 0.044(3) 0.050(3) -0.014(2) 0.002(2) 0.005(2)
C15 0.030(2) 0.035(2) 0.046(3) -0.018(2) -0.004(2) 0.0100(18)
C16 0.037(3) 0.037(3) 0.042(3) 0.007(2) -0.011(2) 0.015(2)
C17 0.043(3) 0.033(2) 0.048(3) -0.009(2) -0.006(2) 0.016(2)
C18 0.034(2) 0.047(3) 0.040(3) -0.004(2) 0.008(2) 0.006(2)
C19 0.046(3) 0.034(3) 0.043(3) -0.004(2) 0.008(2) 0.007(2)
C20 0.041(3) 0.039(3) 0.040(3) -0.013(2) 0.006(2) -0.014(2)
C21 0.032(2) 0.048(3) 0.041(3) -0.017(2) 0.009(2) -0.012(2)
C22 0.020(2) 0.045(3) 0.053(3) -0.011(2) 0.002(2) -0.0144(19)
C23 0.041(3) 0.042(3) 0.033(3) 0.012(2) 0.014(2) 0.007(2)
C24 0.037(2) 0.049(3) 0.034(3) -0.010(2) 0.004(2) -0.010(2)
C25 0.041(3) 0.063(3) 0.042(3) -0.019(3) 0.014(2) -0.010(2)
C26 0.048(3) 0.028(2) 0.055(3) -0.006(2) 0.019(3) 0.014(2)
C27 0.049(3) 0.051(3) 0.043(3) 0.017(2) 0.017(2) 0.025(2)
C28 0.046(3) 0.039(3) 0.044(3) 0.007(2) 0.012(2) -0.005(2)
C29 0.056(3) 0.045(3) 0.059(4) -0.013(3) 0.000(3) -0.018(2)
C30 0.033(2) 0.038(3) 0.047(3) 0.008(2) 0.011(2) 0.0020(19)
C31 0.046(3) 0.038(3) 0.032(3) -0.008(2) 0.014(2) 0.004(2)
C32 0.036(3) 0.028(2) 0.068(4) -0.013(2) 0.015(2) -0.0045(19)
C33 0.037(2) 0.045(3) 0.034(3) 0.013(2) 0.011(2) 0.005(2)
C34 0.035(2) 0.044(3) 0.048(3) 0.017(2) 0.019(2) 0.006(2)
C35 0.044(3) 0.036(3) 0.047(3) 0.008(2) 0.020(2) 0.010(2)
C36 0.043(3) 0.036(3) 0.044(3) 0.004(2) -0.018(2) -0.008(2)
C37 0.042(3) 0.041(3) 0.047(3) 0.000(2) -0.009(2) -0.004(2)
C38 0.037(2) 0.029(2) 0.043(3) -0.008(2) -0.011(2) 0.0004(18)
C39 0.050(3) 0.041(3) 0.049(3) -0.007(2) 0.000(2) -0.008(2)
C40 0.045(3) 0.035(3) 0.038(3) 0.008(2) -0.010(2) -0.006(2)
C41 0.041(3) 0.038(2) 0.034(3) 0.001(2) -0.016(2) -0.010(2)
C42 0.037(2) 0.037(2) 0.041(3) 0.008(2) -0.014(2) 0.005(2)
C43 0.034(2) 0.047(3) 0.043(3) -0.007(2) -0.008(2) -0.002(2)
C44 0.041(3) 0.041(3) 0.038(3) -0.012(2) -0.013(2) -0.010(2)
C45 0.034(2) 0.045(3) 0.042(3) -0.027(2) 0.001(2) -0.009(2)
C46 0.042(3) 0.030(2) 0.048(3) 0.003(2) 0.011(2) 0.0095(19)
C47 0.050(3) 0.041(3) 0.040(3) 0.000(2) -0.014(2) 0.005(2)
C48 0.039(3) 0.044(3) 0.031(2) -0.011(2) -0.010(2) 0.004(2)
C49 0.042(3) 0.038(3) 0.043(3) 0.010(2) 0.012(2) 0.004(2)
C50 0.044(3) 0.042(3) 0.043(3) -0.019(2) 0.010(2) 0.001(2)
C51 0.041(3) 0.035(3) 0.041(3) -0.003(2) -0.007(2) 0.001(2)
C52 0.038(3) 0.050(3) 0.044(3) 0.016(3) 0.007(2) 0.015(2)
C53 0.041(3) 0.026(2) 0.041(3) 0.007(2) 0.004(2) 0.0015(18)
C54 0.044(3) 0.036(2) 0.031(3) 0.005(2) -0.003(2) 0.011(2)
C55 0.039(3) 0.034(2) 0.042(3) 0.010(2) 0.004(2) -0.0018(19)
C56 0.047(3) 0.039(3) 0.039(3) -0.008(2) 0.012(2) -0.003(2)
C57 0.034(2) 0.037(2) 0.038(3) -0.003(2) -0.005(2) 0.0041(19)
C58 0.045(3) 0.043(3) 0.045(3) -0.007(2) 0.006(2) -0.012(2)
C59 0.039(3) 0.035(2) 0.032(3) 0.008(2) -0.011(2) 0.010(2)
C60 0.039(3) 0.040(3) 0.036(3) 0.002(2) -0.008(2) -0.006(2)
C61 0.045(3) 0.047(3) 0.052(3) -0.007(3) -0.001(3) -0.014(2)
C62 0.050(3) 0.043(3) 0.039(3) 0.000(2) -0.008(2) 0.004(2)
C63 0.043(3) 0.035(2) 0.039(3) 0.010(2) -0.019(2) 0.006(2)
C64 0.041(3) 0.045(3) 0.038(3) 0.003(2) 0.001(2) -0.007(2)
C65 0.051(3) 0.045(3) 0.060(4) 0.002(3) 0.007(3) -0.004(2)
C66 0.054(3) 0.039(3) 0.043(3) 0.021(2) -0.012(2) -0.010(2)

loop_
_atom_type_symbol
_atom_type_description
_atom_type_scat_dispersion_real
_atom_type_scat_dispersion_imag
_atom_type_scat_source
C C 0.0033 0.0016 'International Tables Vol C Tables 4.2.6.8 and 6.1.1.4'
H H 0.0000 0.0000 'International Tables Vol C Tables 4.2.6.8 and 6.1.1.4'
N N 0.0061 0.0033 'International Tables Vol C Tables 4.2.6.8 and 6.1.1.4'
O O 0.0106 0.0060 'International Tables Vol C Tables 4.2.6.8 and 6.1.1.4'
F F 0.0171 0.0103 'International Tables Vol C Tables 4.2.6.8 and 6.1.1.4'
P P 0.1023 0.0942 'International Tables Vol C Tables 4.2.6.8 and 6.1.1.4'
S S 0.1246 0.1234 'International Tables Vol C Tables 4.2.6.8 and 6.1.1.4'
Dy Dy -0.1892 4.4098 'International Tables Vol C Tables 4.2.6.8 and 6.1.1.4'

loop_
_geom_angle_atom_site_label_1
_geom_angle_atom_site_label_2
_geom_angle_atom_site_label_3
_geom_angle
O1 Dy1 O4 145.17(13)
O1 Dy1 O7 72.62(13)
O4 Dy1 O7 140.58(13)
O1 Dy1 O12 82.11(12)
O4 Dy1 O12 106.56(13)
O7 Dy1 O12 84.75(13)
O1 Dy1 O8 139.05(12)
O4 Dy1 O8 74.03(12)
O7 Dy1 O8 74.32(11)
O12 Dy1 O8 71.39(12)
O1 Dy1 O10 73.85(12)
O4 Dy1 O10 80.87(12)
O7 Dy1 O10 112.19(12)
O12 Dy1 O10 143.98(12)
O8 Dy1 O10 142.43(11)
O1 Dy1 O11 77.21(12)
O4 Dy1 O11 74.10(12)
O7 Dy1 O11 143.71(12)
O12 Dy1 O11 71.42(13)
O8 Dy1 O11 120.40(11)
O10 Dy1 O11 77.28(12)
O1 Dy1 O9 115.67(12)
O4 Dy1 O9 76.94(12)
O7 Dy1 O9 73.08(12)
O12 Dy1 O9 144.48(12)
O8 Dy1 O9 76.00(12)
O10 Dy1 O9 71.34(12)
O11 Dy1 O9 140.00(12)
O1 P1 O2 117.7(2)
O1 P1 O3 113.1(2)
O2 P1 O3 100.3(2)
O1 P1 C5 109.8(2)
O2 P1 C5 108.2(2)
O3 P1 C5 106.9(2)
O4 P2 O5 114.4(2)
O4 P2 O6 113.1(2)
O5 P2 O6 99.9(2)
O4 P2 C30 112.0(2)
O5 P2 C30 108.3(2)
O6 P2 C30 108.4(2)
C15 S1 C18 93.4(3)
C24 S2 C21 91.8(2)
C40 S3 C43 92.4(3)
C49 S4 C46 94.1(2)
P1 O1 Dy1 170.0(2)
C1 O2 P1 120.0(3)
C3 O3 P1 116.0(4)
P2 O4 Dy1 172.6(2)
C26 O5 P2 118.2(3)
C28 O6 P2 119.3(3)
C52 O7 Dy1 132.9(3)
C54 O8 Dy1 132.5(3)
C57 O9 Dy1 136.1(3)
C59 O10 Dy1 136.1(3)
C62 O11 Dy1 138.9(3)
C64 O12 Dy1 139.2(3)
C66 O13 H13 109.5
C12 N1 C11 107.2(4)
C12 N1 H1 126.4
C11 N1 H1 126.4
C11 N2 C13 109.2(4)
C36 N3 C38 106.8(4)
C37 N4 C36 108.7(4)
C37 N4 H4D 125.7
C36 N4 H4D 125.6
O2 C1 C2 110.4(5)
O2 C1 H1A 109.6
C2 C1 H1A 109.6
O2 C1 H1B 109.6
C2 C1 H1B 109.6
H1A C1 H1B 108.1
C1 C2 H2A 109.5
C1 C2 H2B 109.5
H2A C2 H2B 109.5
C1 C2 H2C 109.5
H2A C2 H2C 109.5
H2B C2 H2C 109.5
O3 C3 C4 117.5(5)
O3 C3 H3A 107.9
C4 C3 H3A 107.9
O3 C3 H3B 107.9
C4 C3 H3B 107.9
H3A C3 H3B 107.2
C3 C4 H4A 109.5
C3 C4 H4B 109.5
H4A C4 H4B 109.5
C3 C4 H4C 109.5
H4A C4 H4C 109.5
H4B C4 H4C 109.5
C10 C5 C6 119.9(5)
C10 C5 P1 118.8(4)
C6 C5 P1 121.3(4)
C7 C6 C5 119.6(5)
C7 C6 H6 120.2
C5 C6 H6 120.2
C6 C7 C8 121.1(5)
C6 C7 H7 119.5
C8 C7 H7 119.5
C9 C8 C7 118.9(5)
C9 C8 C11 120.2(5)
C7 C8 C11 120.8(5)
C8 C9 C10 120.9(4)
C8 C9 H9 119.5
C10 C9 H9 119.5
C5 C10 C9 119.5(5)
C5 C10 H10 120.3
C9 C10 H10 120.3
N2 C11 N1 108.8(4)
N2 C11 C8 126.5(5)
N1 C11 C8 124.7(5)
N1 C12 C13 108.9(5)
N1 C12 C16 121.4(4)
C13 C12 C16 129.7(5)
N2 C13 C12 106.0(4)
N2 C13 C22 120.8(4)
C12 C13 C22 133.0(5)
C15 C14 H14A 109.5
C15 C14 H14B 109.5
H14A C14 H14B 109.5
C15 C14 H14C 109.5
H14A C14 H14C 109.5
H14B C14 H14C 109.5
C16 C15 C14 129.2(4)
C16 C15 S1 112.8(4)
C14 C15 S1 118.0(4)
C15 C16 C17 111.6(5)
C15 C16 C12 127.8(5)
C17 C16 C12 120.4(5)
C18 C17 C16 113.2(5)
C18 C17 H17 123.4
C16 C17 H17 123.4
C17 C18 C19 128.1(5)
C17 C18 S1 109.0(4)
C19 C18 S1 122.9(4)
C18 C19 H19A 109.5
C18 C19 H19B 109.5
H19A C19 H19B 109.5
C18 C19 H19C 109.5
H19A C19 H19C 109.5
H19B C19 H19C 109.5
C21 C20 H20A 109.5
C21 C20 H20B 109.5
H20A C20 H20B 109.5
C21 C20 H20C 109.5
H20A C20 H20C 109.5
H20B C20 H20C 109.5
C22 C21 C20 128.6(4)
C22 C21 S2 111.1(4)
C20 C21 S2 120.1(4)
C21 C22 C23 112.1(4)
C21 C22 C13 123.5(4)
C23 C22 C13 124.3(4)
C24 C23 C22 113.1(5)
C24 C23 H23 123.5
C22 C23 H23 123.5
C23 C24 C25 128.0(5)
C23 C24 S2 112.0(4)
C25 C24 S2 120.0(4)
C24 C25 H25A 109.5
C24 C25 H25B 109.5
H25A C25 H25B 109.5
C24 C25 H25C 109.5
H25A C25 H25C 109.5
H25B C25 H25C 109.5
O5 C26 C27 104.1(4)
O5 C26 H26A 110.9
C27 C26 H26A 110.9
O5 C26 H26B 110.9
C27 C26 H26B 110.9
H26A C26 H26B 109.0
C26 C27 H27A 109.5
C26 C27 H27B 109.5
H27A C27 H27B 109.5
C26 C27 H27C 109.5
H27A C27 H27C 109.5
H27B C27 H27C 109.5
O6 C28 C29 108.7(4)
O6 C28 H28A 109.9
C29 C28 H28A 109.9
O6 C28 H28B 109.9
C29 C28 H28B 109.9
H28A C28 H28B 108.3
C28 C29 H29A 109.5
C28 C29 H29B 109.5
H29A C29 H29B 109.5
C28 C29 H29C 109.5
H29A C29 H29C 109.5
H29B C29 H29C 109.5
C31 C30 C35 120.7(5)
C31 C30 P2 121.2(4)
C35 C30 P2 118.0(4)
C30 C31 C32 120.6(5)
C30 C31 H31 119.7
C32 C31 H31 119.7
C33 C32 C31 121.8(5)
C33 C32 H32 119.1
C31 C32 H32 119.1
C32 C33 C34 117.6(4)
C32 C33 C36 122.9(5)
C34 C33 C36 119.4(4)
C35 C34 C33 120.0(4)
C35 C34 H34 120.0
C33 C34 H34 120.0
C30 C35 C34 119.2(4)
C30 C35 H35 120.4
C34 C35 H35 120.4
N3 C36 N4 109.0(4)
N3 C36 C33 126.2(5)
N4 C36 C33 124.8(5)
N4 C37 C38 108.3(4)
N4 C37 C47 120.3(5)
C38 C37 C47 131.2(5)
C37 C38 N3 107.1(4)
C37 C38 C41 133.9(5)
N3 C38 C41 119.0(4)
C40 C39 H39A 109.5
C40 C39 H39B 109.5
H39A C39 H39B 109.5
C40 C39 H39C 109.5
H39A C39 H39C 109.5
H39B C39 H39C 109.5
C41 C40 C39 132.0(5)
C41 C40 S3 109.2(4)
C39 C40 S3 118.8(4)
C40 C41 C42 115.2(5)
C40 C41 C38 121.0(5)
C42 C41 C38 123.7(4)
C43 C42 C41 112.8(5)
C43 C42 H42 123.6
C41 C42 H42 123.6
C42 C43 C44 129.6(5)
C42 C43 S3 110.4(4)
C44 C43 S3 120.0(4)
C43 C44 H44A 109.5
C43 C44 H44B 109.5
H44A C44 H44B 109.5
C43 C44 H44C 109.5
H44A C44 H44C 109.5
H44B C44 H44C 109.5
C46 C45 H45A 109.5
C46 C45 H45B 109.5
H45A C45 H45B 109.5
C46 C45 H45C 109.5
H45A C45 H45C 109.5
H45B C45 H45C 109.5
C47 C46 C45 130.2(5)
C47 C46 S4 109.3(4)
C45 C46 S4 120.4(4)
C46 C47 C48 113.0(4)
C46 C47 C37 124.4(5)
C48 C47 C37 122.6(5)
C49 C48 C47 112.7(5)
C49 C48 H48 123.7
C47 C48 H48 123.7
C48 C49 C50 126.3(5)
C48 C49 S4 110.9(4)
C50 C49 S4 122.7(4)
C49 C50 H50A 109.5
C49 C50 H50B 109.5
H50A C50 H50B 109.5
C49 C50 H50C 109.5
H50A C50 H50C 109.5
H50B C50 H50C 109.5
F1 C51 F2 108.7(4)
F1 C51 F3 111.4(4)
F2 C51 F3 105.6(4)
F1 C51 C52 108.3(4)
F2 C51 C52 112.8(4)
F3 C51 C52 110.0(4)
O7 C52 C53 128.8(5)
O7 C52 C51 109.7(4)
C53 C52 C51 121.5(5)
C52 C53 C54 123.5(5)
C52 C53 H53 118.2
C54 C53 H53 118.2
O8 C54 C53 126.8(4)
O8 C54 C55 114.9(4)
C53 C54 C55 118.2(5)
F6 C55 F5 99.3(4)
F6 C55 F4 111.2(4)
F5 C55 F4 101.8(4)
F6 C55 C54 117.2(4)
F5 C55 C54 109.9(4)
F4 C55 C54 115.1(4)
F7 C56 F9 107.5(4)
F7 C56 F8 103.4(4)
F9 C56 F8 105.3(4)
F7 C56 C57 112.5(4)
F9 C56 C57 116.0(4)
F8 C56 C57 111.3(4)
O9 C57 C58 129.7(5)
O9 C57 C56 115.5(5)
C58 C57 C56 114.7(4)
C59 C58 C57 118.4(5)
C59 C58 H58 120.8
C57 C58 H58 120.8
O10 C59 C58 127.2(5)
O10 C59 C60 115.2(4)
C58 C59 C60 117.5(4)
F11 C60 F10 109.6(4)
F11 C60 F12 108.5(4)
F10 C60 F12 117.3(4)
F11 C60 C59 103.5(4)
F10 C60 C59 106.8(4)
F12 C60 C59 110.2(4)
F14 C61 F15 106.2(4)
F14 C61 F13 107.1(5)
F15 C61 F13 106.5(4)
F14 C61 C62 112.4(5)
F15 C61 C62 111.0(5)
F13 C61 C62 113.3(4)
O11 C62 C63 118.6(5)
O11 C62 C61 125.4(5)
C63 C62 C61 115.1(5)
C64 C63 C62 128.2(5)
C64 C63 H63 115.9
C62 C63 H63 115.9
O12 C64 C63 122.4(5)
O12 C64 C65 104.7(5)
C63 C64 C65 131.9(5)
F18 C65 F16 100.5(4)
F18 C65 F17 101.4(5)
F16 C65 F17 105.7(5)
F18 C65 C64 116.5(5)
F16 C65 C64 119.4(5)
F17 C65 C64 111.2(4)
O13 C66 H66A 109.5
O13 C66 H66B 109.5
H66A C66 H66B 109.5
O13 C66 H66C 109.5
H66A C66 H66C 109.5
H66B C66 H66C 109.5

loop_
_geom_bond_atom_site_label_1
_geom_bond_atom_site_label_2
_geom_bond_distance
Dy1 O1 2.280(3)
Dy1 O4 2.294(3)
Dy1 O7 2.334(3)
Dy1 O12 2.343(4)
Dy1 O8 2.353(3)
Dy1 O10 2.354(4)
Dy1 O11 2.393(3)
Dy1 O9 2.394(4)
P1 O1 1.466(4)
P1 O2 1.537(4)
P1 O3 1.573(4)
P1 C5 1.759(5)
P2 O4 1.458(4)
P2 O5 1.560(4)
P2 O6 1.562(4)
P2 C30 1.796(5)
S1 C15 1.693(5)
S1 C18 1.729(5)
S2 C24 1.700(5)
S2 C21 1.728(5)
S3 C40 1.733(5)
S3 C43 1.738(5)
S4 C49 1.716(5)
S4 C46 1.733(5)
F1 C51 1.311(6)
F2 C51 1.329(6)
F3 C51 1.332(6)
F4 C55 1.357(6)
F5 C55 1.341(6)
F6 C55 1.340(6)
F7 C56 1.299(6)
F8 C56 1.342(6)
F9 C56 1.323(6)
F10 C60 1.325(6)
F11 C60 1.323(5)
F12 C60 1.335(6)
F13 C61 1.386(7)
F14 C61 1.296(6)
F15 C61 1.329(7)
F16 C65 1.329(6)
F17 C65 1.348(7)
F18 C65 1.324(6)
O2 C1 1.340(7)
O3 C3 1.370(7)
O5 C26 1.355(7)
O6 C28 1.332(6)
O7 C52 1.280(7)
O8 C54 1.299(6)
O9 C57 1.173(6)
O10 C59 1.261(6)
O11 C62 1.312(6)
O12 C64 1.287(6)
O13 C66 1.440(6)
O13 H13 0.8200
N1 C12 1.353(7)
N1 C11 1.369(7)
N1 H1 0.8600
N2 C11 1.330(7)
N2 C13 1.373(7)
N3 C36 1.343(7)
N3 C38 1.416(6)
N4 C37 1.354(7)
N4 C36 1.358(6)
N4 H4D 0.9001
C1 C2 1.514(9)
C1 H1A 0.9700
C1 H1B 0.9700
C2 H2A 0.9600
C2 H2B 0.9600
C2 H2C 0.9600
C3 C4 1.511(9)
C3 H3A 0.9700
C3 H3B 0.9700
C4 H4A 0.9600
C4 H4B 0.9600
C4 H4C 0.9600
C5 C10 1.368(7)
C5 C6 1.417(7)
C6 C7 1.381(7)
C6 H6 0.9300
C7 C8 1.387(7)
C7 H7 0.9300
C8 C9 1.386(7)
C8 C11 1.452(8)
C9 C10 1.412(7)
C9 H9 0.9300
C10 H10 0.9300
C12 C13 1.379(7)
C12 C16 1.474(7)
C13 C22 1.458(7)
C14 C15 1.556(7)
C14 H14A 0.9600
C14 H14B 0.9600
C14 H14C 0.9600
C15 C16 1.358(7)
C16 C17 1.438(8)
C17 C18 1.398(7)
C17 H17 0.9300
C18 C19 1.512(7)
C19 H19A 0.9600
C19 H19B 0.9600
C19 H19C 0.9600
C20 C21 1.544(7)
C20 H20A 0.9600
C20 H20B 0.9600
C20 H20C 0.9600
C21 C22 1.353(7)
C22 C23 1.427(7)
C23 C24 1.340(7)
C23 H23 0.9300
C24 C25 1.544(7)
C25 H25A 0.9600
C25 H25B 0.9600
C25 H25C 0.9600
C26 C27 1.524(7)
C26 H26A 0.9700
C26 H26B 0.9700
C27 H27A 0.9600
C27 H27B 0.9600
C27 H27C 0.9600
C28 C29 1.524(7)
C28 H28A 0.9700
C28 H28B 0.9700
C29 H29A 0.9600
C29 H29B 0.9600
C29 H29C 0.9600
C30 C31 1.346(7)
C30 C35 1.393(7)
C31 C32 1.385(7)
C31 H31 0.9300
C32 C33 1.376(7)
C32 H32 0.9300
C33 C34 1.420(7)
C33 C36 1.434(7)
C34 C35 1.403(7)
C34 H34 0.9300
C35 H35 0.9300
C37 C38 1.355(7)
C37 C47 1.464(7)
C38 C41 1.507(7)
C39 C40 1.517(8)
C39 H39A 0.9600
C39 H39B 0.9600
C39 H39C 0.9600
C40 C41 1.346(7)
C41 C42 1.412(8)
C42 C43 1.346(7)
C42 H42 0.9300
C43 C44 1.496(7)
C44 H44A 0.9600
C44 H44B 0.9600
C44 H44C 0.9600
C45 C46 1.518(7)
C45 H45A 0.9600
C45 H45B 0.9600
C45 H45C 0.9600
C46 C47 1.384(8)
C47 C48 1.458(8)
C48 C49 1.362(7)
C48 H48 0.9300
C49 C50 1.506(7)
C50 H50A 0.9600
C50 H50B 0.9600
C50 H50C 0.9600
C51 C52 1.542(7)
C52 C53 1.337(7)
C53 C54 1.388(6)
C53 H53 0.9300
C54 C55 1.493(7)
C56 C57 1.524(7)
C57 C58 1.423(8)
C58 C59 1.422(7)
C58 H58 0.9300
C59 C60 1.529(7)
C61 C62 1.535(8)
C62 C63 1.440(8)
C63 C64 1.393(8)
C63 H63 0.9300
C64 C65 1.535(8)
C66 H66A 0.9600
C66 H66B 0.9600
C66 H66C 0.9600

loop_
_geom_torsion_atom_site_label_1
_geom_torsion_atom_site_label_2
_geom_torsion_atom_site_label_3
_geom_torsion_atom_site_label_4
_geom_torsion
O2 P1 O1 Dy1 -128.1(14)
O3 P1 O1 Dy1 -11.8(16)
C5 P1 O1 Dy1 107.6(15)
O4 Dy1 O1 P1 -91.3(15)
O7 Dy1 O1 P1 74.0(15)
O12 Dy1 O1 P1 161.0(15)
O8 Dy1 O1 P1 111.6(15)
O10 Dy1 O1 P1 -46.1(15)
O11 Dy1 O1 P1 -126.4(15)
O9 Dy1 O1 P1 13.3(15)
O1 P1 O2 C1 -35.4(5)
O3 P1 O2 C1 -158.5(4)
C5 P1 O2 C1 89.7(4)
O1 P1 O3 C3 -8.8(5)
O2 P1 O3 C3 117.3(4)
C5 P1 O3 C3 -129.8(4)
O5 P2 O4 Dy1 29.3(19)
O6 P2 O4 Dy1 142.8(18)
C30 P2 O4 Dy1 -94.4(19)
O1 Dy1 O4 P2 -1(2)
O7 Dy1 O4 P2 -158.8(18)
O12 Dy1 O4 P2 99.0(19)
O8 Dy1 O4 P2 163.4(19)
O10 Dy1 O4 P2 -44.8(19)
O11 Dy1 O4 P2 34.4(19)
O9 Dy1 O4 P2 -117.7(19)
O4 P2 O5 C26 -57.5(4)
O6 P2 O5 C26 -178.6(3)
C30 P2 O5 C26 68.1(4)
O4 P2 O6 C28 50.7(4)
O5 P2 O6 C28 172.8(4)
C30 P2 O6 C28 -74.0(4)
O1 Dy1 O7 C52 166.7(5)
O4 Dy1 O7 C52 -26.5(5)
O12 Dy1 O7 C52 83.4(5)
O8 Dy1 O7 C52 11.2(4)
O10 Dy1 O7 C52 -129.5(4)
O11 Dy1 O7 C52 131.6(4)
O9 Dy1 O7 C52 -68.6(5)
O1 Dy1 O8 C54 -45.9(5)
O4 Dy1 O8 C54 147.4(4)
O7 Dy1 O8 C54 -8.8(4)
O12 Dy1 O8 C54 -98.4(4)
O10 Dy1 O8 C54 97.4(4)
O11 Dy1 O8 C54 -152.5(4)
O9 Dy1 O8 C54 67.3(4)
O1 Dy1 O9 C57 -72.0(5)
O4 Dy1 O9 C57 73.4(5)
O7 Dy1 O9 C57 -132.5(5)
O12 Dy1 O9 C57 173.7(4)
O8 Dy1 O9 C57 149.9(5)
O10 Dy1 O9 C57 -11.2(5)
O11 Dy1 O9 C57 29.0(5)
O1 Dy1 O10 C59 135.2(4)
O4 Dy1 O10 C59 -69.1(4)
O7 Dy1 O10 C59 72.1(4)
O12 Dy1 O10 C59 -174.7(4)
O8 Dy1 O10 C59 -20.8(5)
O11 Dy1 O10 C59 -144.7(4)
O9 Dy1 O10 C59 10.1(4)
O1 Dy1 O11 C62 -74.1(5)
O4 Dy1 O11 C62 125.8(5)
O7 Dy1 O11 C62 -39.9(6)
O12 Dy1 O11 C62 11.7(5)
O8 Dy1 O11 C62 65.8(5)
O10 Dy1 O11 C62 -150.2(5)
O9 Dy1 O11 C62 171.0(4)
O1 Dy1 O12 C64 71.0(5)
O4 Dy1 O12 C64 -74.4(5)
O7 Dy1 O12 C64 144.1(5)
O8 Dy1 O12 C64 -140.7(5)
O10 Dy1 O12 C64 22.9(6)
O11 Dy1 O12 C64 -8.1(5)
O9 Dy1 O12 C64 -165.1(4)
P1 O2 C1 C2 112.1(4)
P1 O3 C3 C4 170.9(4)
O1 P1 C5 C10 -28.4(5)
O2 P1 C5 C10 -158.1(4)
O3 P1 C5 C10 94.6(4)
O1 P1 C5 C6 151.7(4)
O2 P1 C5 C6 22.1(5)
O3 P1 C5 C6 -85.3(5)
C10 C5 C6 C7 0.8(7)
P1 C5 C6 C7 -179.3(4)
C5 C6 C7 C8 -1.5(8)
C6 C7 C8 C9 1.4(8)
C6 C7 C8 C11 178.8(5)
C7 C8 C9 C10 -0.7(8)
C11 C8 C9 C10 -178.1(5)
C6 C5 C10 C9 -0.1(7)
P1 C5 C10 C9 180.0(4)
C8 C9 C10 C5 0.1(8)
C13 N2 C11 N1 0.2(6)
C13 N2 C11 C8 179.4(5)
C12 N1 C11 N2 -0.4(6)
C12 N1 C11 C8 -179.5(5)
C9 C8 C11 N2 -26.4(9)
C7 C8 C11 N2 156.3(5)
C9 C8 C11 N1 152.6(5)
C7 C8 C11 N1 -24.7(8)
C11 N1 C12 C13 0.3(6)
C11 N1 C12 C16 -177.9(5)
C11 N2 C13 C12 0.0(6)
C11 N2 C13 C22 -175.3(5)
N1 C12 C13 N2 -0.2(6)
C16 C12 C13 N2 177.9(5)
N1 C12 C13 C22 174.2(5)
C16 C12 C13 C22 -7.7(10)
C18 S1 C15 C16 0.0(4)
C18 S1 C15 C14 179.4(4)
C14 C15 C16 C17 179.4(4)
S1 C15 C16 C17 -1.3(5)
C14 C15 C16 C12 3.4(8)
S1 C15 C16 C12 -177.3(4)
N1 C12 C16 C15 134.1(5)
C13 C12 C16 C15 -43.8(8)
N1 C12 C16 C17 -41.6(7)
C13 C12 C16 C17 140.6(6)
C15 C16 C17 C18 2.4(6)
C12 C16 C17 C18 178.7(4)
C16 C17 C18 C19 -179.5(5)
C16 C17 C18 S1 -2.3(5)
C15 S1 C18 C17 1.4(4)
C15 S1 C18 C19 178.7(4)
C24 S2 C21 C22 0.4(4)
C24 S2 C21 C20 -174.3(4)
C20 C21 C22 C23 174.9(5)
S2 C21 C22 C23 0.7(6)
C20 C21 C22 C13 -1.3(9)
S2 C21 C22 C13 -175.5(4)
N2 C13 C22 C21 121.6(5)
C12 C13 C22 C21 -52.2(9)
N2 C13 C22 C23 -54.1(7)
C12 C13 C22 C23 132.1(6)
C21 C22 C23 C24 -1.8(7)
C13 C22 C23 C24 174.3(5)
C22 C23 C24 C25 -177.0(5)
C22 C23 C24 S2 2.1(6)
C21 S2 C24 C23 -1.5(4)
C21 S2 C24 C25 177.7(4)
P2 O5 C26 C27 -178.8(3)
P2 O6 C28 C29 177.7(3)
O4 P2 C30 C31 160.0(4)
O5 P2 C30 C31 32.9(5)
O6 P2 C30 C31 -74.6(5)
O4 P2 C30 C35 -18.1(5)
O5 P2 C30 C35 -145.2(4)
O6 P2 C30 C35 107.3(5)
C35 C30 C31 C32 0.9(9)
P2 C30 C31 C32 -177.2(4)
C30 C31 C32 C33 -0.7(9)
C31 C32 C33 C34 -1.5(8)
C31 C32 C33 C36 -178.9(5)
C32 C33 C34 C35 3.5(8)
C36 C33 C34 C35 -178.9(5)
C31 C30 C35 C34 1.2(9)
P2 C30 C35 C34 179.3(4)
C33 C34 C35 C30 -3.4(9)
C38 N3 C36 N4 -0.8(6)
C38 N3 C36 C33 -179.8(5)
C37 N4 C36 N3 -0.6(6)
C37 N4 C36 C33 178.5(5)
C32 C33 C36 N3 -164.3(6)
C34 C33 C36 N3 18.3(8)
C32 C33 C36 N4 16.8(9)
C34 C33 C36 N4 -160.6(5)
C36 N4 C37 C38 1.7(6)
C36 N4 C37 C47 -174.1(5)
N4 C37 C38 N3 -2.1(6)
C47 C37 C38 N3 173.0(5)
N4 C37 C38 C41 175.4(5)
C47 C37 C38 C41 -9.5(11)
C36 N3 C38 C37 1.8(6)
C36 N3 C38 C41 -176.2(5)
C43 S3 C40 C41 2.2(4)
C43 S3 C40 C39 179.4(4)
C39 C40 C41 C42 -179.7(5)
S3 C40 C41 C42 -3.0(5)
C39 C40 C41 C38 4.4(8)
S3 C40 C41 C38 -178.9(4)
C37 C38 C41 C40 -45.3(8)
N3 C38 C41 C40 132.0(5)
C37 C38 C41 C42 139.1(6)
N3 C38 C41 C42 -43.6(7)
C40 C41 C42 C43 2.4(6)
C38 C41 C42 C43 178.2(4)
C41 C42 C43 C44 -178.3(5)
C41 C42 C43 S3 -0.6(6)
C40 S3 C43 C42 -0.9(4)
C40 S3 C43 C44 177.0(4)
C49 S4 C46 C47 -0.4(4)
C49 S4 C46 C45 -176.6(4)
C45 C46 C47 C48 177.5(5)
S4 C46 C47 C48 1.7(6)
C45 C46 C47 C37 -4.0(9)
S4 C46 C47 C37 -179.7(4)
N4 C37 C47 C46 130.9(6)
C38 C37 C47 C46 -43.7(9)
N4 C37 C47 C48 -50.7(7)
C38 C37 C47 C48 134.7(6)
C46 C47 C48 C49 -2.7(7)
C37 C47 C48 C49 178.8(5)
C47 C48 C49 C50 -180.0(5)
C47 C48 C49 S4 2.3(6)
C46 S4 C49 C48 -1.1(4)
C46 S4 C49 C50 -178.9(5)
Dy1 O7 C52 C53 -9.2(9)
Dy1 O7 C52 C51 170.8(3)
F1 C51 C52 O7 -124.5(5)
F2 C51 C52 O7 115.1(5)
F3 C51 C52 O7 -2.5(6)
F1 C51 C52 C53 55.5(7)
F2 C51 C52 C53 -64.8(6)
F3 C51 C52 C53 177.5(5)
O7 C52 C53 C54 -1.7(9)
C51 C52 C53 C54 178.3(5)
Dy1 O8 C54 C53 4.1(8)
Dy1 O8 C54 C55 -178.9(3)
C52 C53 C54 O8 4.2(8)
C52 C53 C54 C55 -172.7(5)
O8 C54 C55 F6 152.7(4)
C53 C54 C55 F6 -30.0(7)
O8 C54 C55 F5 -95.0(5)
C53 C54 C55 F5 82.2(6)
O8 C54 C55 F4 19.2(6)
C53 C54 C55 F4 -163.6(4)
Dy1 O9 C57 C58 7.6(9)
Dy1 O9 C57 C56 -170.4(3)
F7 C56 C57 O9 -56.1(6)
F9 C56 C57 O9 179.6(4)
F8 C56 C57 O9 59.3(6)
F7 C56 C57 C58 125.6(5)
F9 C56 C57 C58 1.3(7)
F8 C56 C57 C58 -119.0(5)
O9 C57 C58 C59 3.6(9)
C56 C57 C58 C59 -178.4(4)
Dy1 O10 C59 C58 -5.7(7)
Dy1 O10 C59 C60 169.5(3)
C57 C58 C59 O10 -4.5(8)
C57 C58 C59 C60 -179.6(4)
O10 C59 C60 F11 72.9(5)
C58 C59 C60 F11 -111.3(5)
O10 C59 C60 F10 -171.4(4)
C58 C59 C60 F10 4.4(6)
O10 C59 C60 F12 -42.9(5)
C58 C59 C60 F12 132.9(4)
Dy1 O11 C62 C63 -8.4(7)
Dy1 O11 C62 C61 160.4(4)
F14 C61 C62 O11 -157.1(5)
F15 C61 C62 O11 84.1(6)
F13 C61 C62 O11 -35.6(7)
F14 C61 C62 C63 12.0(7)
F15 C61 C62 C63 -106.7(5)
F13 C61 C62 C63 133.5(5)
O11 C62 C63 C64 -5.1(8)
C61 C62 C63 C64 -175.0(5)
Dy1 O12 C64 C63 1.8(8)
Dy1 O12 C64 C65 171.5(4)
C62 C63 C64 O12 8.3(8)
C62 C63 C64 C65 -158.3(6)
O12 C64 C65 F18 -131.8(5)
C63 C64 C65 F18 36.5(9)
O12 C64 C65 F16 107.3(5)
C63 C64 C65 F16 -84.4(7)
O12 C64 C65 F17 -16.3(6)
C63 C64 C65 F17 152.0(5)
